data_4319656
loop_
_publ_author_name
'Alexei V. Besserguenev'
'Michael H. Dickman'
'Michael T. Pope'

_publ_section_title
;
 Robust, Alkali-Stable, Triscarbonyl Metal Derivatives of Hexametalate
 Anions, [M6O19{M'(CO)3}n](8-n)- (M = Nb, Ta; M' = Mn, Re; n= 1, 2)
;
_journal_name_full 'Inorganic Chemistry'
_journal_page_first 2582
_journal_page_last 2586
_journal_paper_doi 10.1021/ic001031y
_journal_volume 40
_journal_year 2001
_chemical_formula_moiety K6[Nb6O19{Mn(CO)3}2].12H2O
_chemical_formula_sum 'C6 H24 K6 Mn2 Nb6 O37'
_chemical_formula_weight 1590.19
_chemical_melting_point 'decomposes before melting'
_chemical_name_common 'Potassium dimanganesehexacarbonylhexaniobate'
_chemical_name_systematic
; 
 ? 
;
_space_group_IT_number 12
_symmetry_cell_setting monoclinic
_symmetry_space_group_name_Hall '-C 2y'
_symmetry_space_group_name_H-M 'C 1 2/m 1'
_atom_sites_solution_hydrogens none
_atom_sites_solution_primary direct
_atom_sites_solution_secondary difmap
_audit_creation_method SHELXL-97
_cell_angle_alpha 90.00
_cell_angle_beta 112.733(2)
_cell_angle_gamma 90.00
_cell_formula_units_Z 2
_cell_length_a 17.812(2)
_cell_length_b 10.0980(14)
_cell_length_c 13.1092(18)
_cell_measurement_reflns_used 7410
_cell_measurement_temperature 173(2)
_cell_measurement_theta_max 56.552
_cell_measurement_theta_min 4.735
_cell_volume 2174.7(5)
_computing_cell_refinement 'Bruker SMART'
_computing_data_collection 'Bruker SMART'
_computing_data_reduction 'Bruker SHELXTL'
_computing_molecular_graphics 'Bruker SHELXTL'
_computing_publication_material 'Bruker SHELXTL'
_computing_structure_refinement 'SHELXL-97 (Sheldrick, 1997)'
_computing_structure_solution 'SHELXS-97 (Sheldrick, 1990)'
_diffrn_ambient_temperature 173(2)
_diffrn_measured_fraction_theta_full 0.981
_diffrn_measured_fraction_theta_max 0.981
_diffrn_measurement_device_type 'CCD area detector'
_diffrn_measurement_method 'omega scans'
_diffrn_radiation_monochromator graphite
_diffrn_radiation_source 'normal-focus sealed tube'
_diffrn_radiation_type MoK\a
_diffrn_radiation_wavelength 0.71073
_diffrn_reflns_av_R_equivalents 0.0477
_diffrn_reflns_av_sigmaI/netI 0.0376
_diffrn_reflns_limit_h_max 23
_diffrn_reflns_limit_h_min -23
_diffrn_reflns_limit_k_max 12
_diffrn_reflns_limit_k_min -13
_diffrn_reflns_limit_l_max 17
_diffrn_reflns_limit_l_min -17
_diffrn_reflns_number 12373
_diffrn_reflns_theta_full 28.26
_diffrn_reflns_theta_max 28.26
_diffrn_reflns_theta_min 2.37
_diffrn_standards_decay_% <2%
_exptl_absorpt_coefficient_mu 2.760
_exptl_absorpt_correction_T_max 0.815
_exptl_absorpt_correction_T_min 0.622
_exptl_absorpt_correction_type multi-scan
_exptl_absorpt_process_details SADABS
_exptl_crystal_colour yellow
_exptl_crystal_density_diffrn 2.428
_exptl_crystal_density_method 'not measured'
_exptl_crystal_description triangular
_exptl_crystal_F_000 1532
_exptl_crystal_size_max 0.10
_exptl_crystal_size_mid 0.18
_exptl_crystal_size_min 0.20
_refine_diff_density_max 2.034
_refine_diff_density_min -2.125
_refine_diff_density_rms 0.210
_refine_ls_extinction_method none
_refine_ls_goodness_of_fit_ref 1.041
_refine_ls_hydrogen_treatment none
_refine_ls_matrix_type full
_refine_ls_number_parameters 156
_refine_ls_number_reflns 2796
_refine_ls_number_restraints 0
_refine_ls_restrained_S_all 1.041
_refine_ls_R_factor_all 0.0553
_refine_ls_R_factor_gt 0.0484
_refine_ls_shift/su_max 0.001
_refine_ls_shift/su_mean 0.000
_refine_ls_structure_factor_coef Fsqd
_refine_ls_weighting_details 'calc w=1/[\s^2^(Fo^2^)+(0.0750P)^2^+25.8000P] where P=(Fo^2^+2Fc^2^)/3'
_refine_ls_weighting_scheme calc
_refine_ls_wR_factor_gt 0.1331
_refine_ls_wR_factor_ref 0.1388
_reflns_number_gt 2471
_reflns_number_total 2796
_reflns_threshold_expression >2sigma(I)
_cod_data_source_file ic001031y_3.cif
_cod_data_source_block tmn2nb6
_cod_depositor_comments
;
The following automatic conversions were performed:

'_symmetry_cell_setting' value 'Monoclinic' changed to 'monoclinic'
according to the built-in table from CIF Core dictionary named
'cif_core.dic' version 2.4.1 from 2010-06-29.

Automatic conversion script
Id: cif_fix_values 1646 2011-03-28 12:23:43Z adriana 
;
_cod_database_code 4319656

loop_
_symmetry_equiv_pos_as_xyz
'x, y, z'
'-x, y, -z'
'x+1/2, y+1/2, z'
'-x+1/2, y+1/2, -z'
'-x, -y, -z'
'x, -y, z'
'-x+1/2, -y+1/2, -z'
'x+1/2, -y+1/2, z'

loop_
_atom_site_label
_atom_site_type_symbol
_atom_site_fract_x
_atom_site_fract_y
_atom_site_fract_z
_atom_site_U_iso_or_equiv
_atom_site_adp_type
_atom_site_occupancy
_atom_site_symmetry_multiplicity
_atom_site_calc_flag
_atom_site_refinement_flags
_atom_site_disorder_assembly
_atom_site_disorder_group
Nb1 Nb 0.37706(4) 0.0000 0.83745(5) 0.01961(18) Uani 1 2 d S . .
Nb2 Nb 0.44146(3) 0.17061(4) 1.07325(3) 0.01873(16) Uani 1 1 d . . .
Mn Mn 0.49337(7) 0.0000 0.71388(9) 0.0199(2) Uani 1 2 d S . .
K1 K 0.22272(11) 0.0000 0.99346(15) 0.0314(4) Uani 1 2 d S . .
K2 K 0.22310(15) 0.0000 0.29083(19) 0.0815(11) Uani 1 2 d S . .
K3 K 0.1984(2) 0.1900(3) 0.5727(2) 0.0475(8) Uani 0.50 1 d P . .
C1 C 0.4040(5) 0.0000 0.5882(6) 0.0274(16) Uani 1 2 d S . .
C2 C 0.5369(4) -0.1251(6) 0.6544(4) 0.0304(12) Uani 1 1 d . . .
O1C O 0.3474(4) 0.0000 0.5064(5) 0.0495(18) Uani 1 2 d S . .
O2C O 0.5638(3) -0.2006(5) 0.6132(4) 0.0470(12) Uani 1 1 d . . .
O1 O 0.5000 0.0000 1.0000 0.0168(13) Uani 1 4 d S . .
O1M O 0.4495(2) 0.1316(4) 0.7997(3) 0.0204(7) Uani 1 1 d . . .
O1T O 0.2889(3) 0.0000 0.7145(4) 0.0291(12) Uani 1 2 d S . .
O2T O 0.3977(2) 0.2940(4) 1.1306(3) 0.0264(8) Uani 1 1 d . . .
O2B O 0.3530(2) 0.1355(4) 0.9293(3) 0.0217(7) Uani 1 1 d . . .
O3B O 0.5000 0.2743(5) 1.0000 0.0218(10) Uani 1 2 d S . .
O4B O 0.4109(3) 0.0000 1.1310(4) 0.0202(10) Uani 1 2 d S . .
O1W O 0.0775(12) 0.0000 0.525(2) 0.087(6) Uani 0.50 2 d SP . .
O2W O 0.2668(3) 0.1846(5) 0.1736(6) 0.0620(18) Uani 1 1 d . . .
O3W O 0.4571(7) 0.5000 0.2816(7) 0.082(3) Uani 1 2 d S . .
O4W O 0.6024(4) 0.5000 0.0885(5) 0.0327(13) Uani 1 2 d S . .
O5W O 0.1113(6) 0.1616(8) 0.3482(7) 0.0337(18) Uiso 0.50 1 d P . .
O5WA O 0.1532(8) 0.1797(12) 0.3505(10) 0.011(2) Uiso 0.25 1 d P . .

loop_
_atom_site_aniso_label
_atom_site_aniso_U_11
_atom_site_aniso_U_22
_atom_site_aniso_U_33
_atom_site_aniso_U_23
_atom_site_aniso_U_13
_atom_site_aniso_U_12
Nb1 0.0220(3) 0.0184(3) 0.0156(3) 0.000 0.0042(2) 0.000
Nb2 0.0240(3) 0.0145(2) 0.0171(2) 0.00014(14) 0.00725(18) 0.00111(15)
Mn 0.0240(5) 0.0184(5) 0.0156(5) 0.000 0.0056(4) 0.000
K1 0.0345(9) 0.0292(9) 0.0313(9) 0.000 0.0137(7) 0.000
K2 0.0404(12) 0.175(4) 0.0256(11) 0.000 0.0091(9) 0.000
K3 0.0543(18) 0.0479(18) 0.0291(13) 0.0031(12) 0.0038(12) 0.0272(14)
C1 0.037(4) 0.025(4) 0.021(4) 0.000 0.012(3) 0.000
C2 0.035(3) 0.033(3) 0.021(3) 0.004(2) 0.009(2) 0.004(2)
O1C 0.041(4) 0.075(5) 0.023(3) 0.000 0.002(3) 0.000
O2C 0.059(3) 0.052(3) 0.032(2) 0.000(2) 0.021(2) 0.024(2)
O1 0.020(3) 0.016(3) 0.014(3) 0.000 0.006(2) 0.000
O1M 0.0258(17) 0.0172(16) 0.0171(16) 0.0005(13) 0.0070(13) 0.0016(14)
O1T 0.026(3) 0.032(3) 0.023(3) 0.000 0.002(2) 0.000
O2T 0.036(2) 0.0189(18) 0.0250(18) -0.0004(15) 0.0120(16) 0.0037(15)
O2B 0.0248(17) 0.0201(17) 0.0184(16) 0.0017(14) 0.0062(13) 0.0039(14)
O3B 0.029(3) 0.016(2) 0.020(2) 0.000 0.008(2) 0.000
O4B 0.023(2) 0.016(2) 0.020(2) 0.000 0.0079(19) 0.000
O1W 0.061(11) 0.082(15) 0.110(18) 0.000 0.024(11) 0.000
O2W 0.034(3) 0.024(2) 0.124(5) 0.012(3) 0.027(3) 0.0066(19)
O3W 0.124(8) 0.027(4) 0.047(5) 0.000 -0.019(5) 0.000
O4W 0.033(3) 0.022(3) 0.036(3) 0.000 0.004(2) 0.000

loop_
_atom_type_symbol
_atom_type_description
_atom_type_scat_dispersion_real
_atom_type_scat_dispersion_imag
_atom_type_scat_source
C C 0.0033 0.0016 'International Tables Vol C Tables 4.2.6.8 and 6.1.1.4'
H H 0.0000 0.0000 'International Tables Vol C Tables 4.2.6.8 and 6.1.1.4'
O O 0.0106 0.0060 'International Tables Vol C Tables 4.2.6.8 and 6.1.1.4'
K K 0.2009 0.2494 'International Tables Vol C Tables 4.2.6.8 and 6.1.1.4'
Mn Mn 0.3368 0.7283 'International Tables Vol C Tables 4.2.6.8 and 6.1.1.4'
Nb Nb -2.0727 0.6215 'International Tables Vol C Tables 4.2.6.8 and 6.1.1.4'

loop_
_geom_angle_atom_site_label_1
_geom_angle_atom_site_label_2
_geom_angle_atom_site_label_3
_geom_angle
_geom_angle_site_symmetry_1
_geom_angle_site_symmetry_3
_geom_angle_publ_flag
O1T Nb1 O2B 103.34(17) . . ?
O1T Nb1 O2B 103.34(17) . 6 ?
O2B Nb1 O2B 87.6(2) . 6 ?
O1T Nb1 O1M 101.62(18) . . ?
O2B Nb1 O1M 90.21(15) . . ?
O2B Nb1 O1M 154.77(15) 6 . ?
O1T Nb1 O1M 101.62(18) . 6 ?
O2B Nb1 O1M 154.77(15) . 6 ?
O2B Nb1 O1M 90.21(15) 6 6 ?
O1M Nb1 O1M 81.2(2) . 6 ?
O1T Nb1 O1 177.7(2) . . ?
O2B Nb1 O1 78.29(10) . . ?
O2B Nb1 O1 78.29(10) 6 . ?
O1M Nb1 O1 76.67(10) . . ?
O1M Nb1 O1 76.67(10) 6 . ?
O1T Nb1 Mn 93.53(19) . . ?
O2B Nb1 Mn 131.92(11) . . ?
O2B Nb1 Mn 131.92(11) 6 . ?
O1M Nb1 Mn 41.99(10) . . ?
O1M Nb1 Mn 41.99(10) 6 . ?
O1 Nb1 Mn 84.17(3) . . ?
O1T Nb1 Nb2 135.56(13) . . ?
O2B Nb1 Nb2 32.28(10) . . ?
O2B Nb1 Nb2 82.57(11) 6 . ?
O1M Nb1 Nb2 82.26(10) . . ?
O1M Nb1 Nb2 122.56(10) 6 . ?
O1 Nb1 Nb2 46.011(13) . . ?
Mn Nb1 Nb2 115.28(2) . . ?
O1T Nb1 Nb2 135.56(13) . 6 ?
O2B Nb1 Nb2 82.57(10) . 6 ?
O2B Nb1 Nb2 32.28(10) 6 6 ?
O1M Nb1 Nb2 122.56(10) . 6 ?
O1M Nb1 Nb2 82.26(10) 6 6 ?
O1 Nb1 Nb2 46.011(13) . 6 ?
Mn Nb1 Nb2 115.28(2) . 6 ?
Nb2 Nb1 Nb2 62.28(2) . 6 ?
O1T Nb1 K1 85.5(2) . . ?
O2B Nb1 K1 48.42(11) . . ?
O2B Nb1 K1 48.42(11) 6 . ?
O1M Nb1 K1 138.21(10) . . ?
O1M Nb1 K1 138.21(10) 6 . ?
O1 Nb1 K1 96.75(3) . . ?
Mn Nb1 K1 179.08(4) . . ?
Nb2 Nb1 K1 65.48(3) . . ?
Nb2 Nb1 K1 65.48(3) 6 . ?
O1T Nb1 K3 27.57(5) . 6 ?
O2B Nb1 K3 123.46(12) . 6 ?
O2B Nb1 K3 85.00(11) 6 6 ?
O1M Nb1 K3 116.67(11) . 6 ?
O1M Nb1 K3 81.31(11) 6 6 ?
O1 Nb1 K3 152.15(5) . 6 ?
Mn Nb1 K3 90.81(5) . 6 ?
Nb2 Nb1 K3 152.93(6) . 6 ?
Nb2 Nb1 K3 114.43(5) 6 6 ?
K1 Nb1 K3 88.37(6) . 6 ?
O1T Nb1 K3 27.57(5) . . ?
O2B Nb1 K3 85.00(11) . . ?
O2B Nb1 K3 123.46(12) 6 . ?
O1M Nb1 K3 81.31(11) . . ?
O1M Nb1 K3 116.67(11) 6 . ?
O1 Nb1 K3 152.15(5) . . ?
Mn Nb1 K3 90.81(5) . . ?
Nb2 Nb1 K3 114.43(4) . . ?
Nb2 Nb1 K3 152.93(6) 6 . ?
K1 Nb1 K3 88.37(6) . . ?
K3 Nb1 K3 54.90(10) 6 . ?
O2T Nb2 O2B 102.24(17) . . ?
O2T Nb2 O3B 103.54(18) . . ?
O2B Nb2 O3B 90.40(11) . . ?
O2T Nb2 O4B 102.19(18) . . ?
O2B Nb2 O4B 88.53(18) . . ?
O3B Nb2 O4B 153.88(18) . . ?
O2T Nb2 O1M 102.87(16) . 2_657 ?
O2B Nb2 O1M 154.27(15) . 2_657 ?
O3B Nb2 O1M 89.12(11) . 2_657 ?
O4B Nb2 O1M 80.81(18) . 2_657 ?
O2T Nb2 O1 178.29(13) . . ?
O2B Nb2 O1 78.31(11) . . ?
O3B Nb2 O1 78.04(13) . . ?
O4B Nb2 O1 76.19(12) . . ?
O1M Nb2 O1 76.43(10) 2_657 . ?
O2T Nb2 Mn 94.66(12) . 5_657 ?
O2B Nb2 Mn 130.24(11) . 5_657 ?
O3B Nb2 Mn 130.55(5) . 5_657 ?
O4B Nb2 Mn 41.95(14) . 5_657 ?
O1M Nb2 Mn 41.71(10) 2_657 5_657 ?
O1 Nb2 Mn 83.78(2) . 5_657 ?
O2T Nb2 Nb1 134.67(13) . . ?
O2B Nb2 Nb1 32.42(11) . . ?
O3B Nb2 Nb1 83.11(9) . . ?
O4B Nb2 Nb1 82.07(13) . . ?
O1M Nb2 Nb1 122.21(10) 2_657 . ?
O1 Nb2 Nb1 45.898(13) . . ?
Mn Nb2 Nb1 115.02(2) 5_657 . ?
O2T Nb2 Nb2 135.66(13) . 2_657 ?
O2B Nb2 Nb2 83.97(11) . 2_657 ?
O3B Nb2 Nb2 32.12(12) . 2_657 ?
O4B Nb2 Nb2 121.98(12) . 2_657 ?
O1M Nb2 Nb2 82.02(10) 2_657 2_657 ?
O1 Nb2 Nb2 45.921(12) . 2_657 ?
Mn Nb2 Nb2 114.74(3) 5_657 2_657 ?
Nb1 Nb2 Nb2 62.201(17) . 2_657 ?
O2T Nb2 K1 82.61(13) . . ?
O2B Nb2 K1 48.34(11) . . ?
O3B Nb2 K1 138.16(3) . . ?
O4B Nb2 K1 50.39(14) . . ?
O1M Nb2 K1 130.47(10) 2_657 . ?
O1 Nb2 K1 96.65(2) . . ?
Mn Nb2 K1 89.09(3) 5_657 . ?
Nb1 Nb2 K1 65.45(3) . . ?
Nb2 Nb2 K1 127.59(3) 2_657 . ?
C1 Mn C2 88.9(3) . . ?
C1 Mn C2 88.9(3) . 6 ?
C2 Mn C2 88.6(4) . 6 ?
C1 Mn O1M 96.4(2) . 6 ?
C2 Mn O1M 95.8(2) . 6 ?
C2 Mn O1M 173.3(2) 6 6 ?
C1 Mn O1M 96.4(2) . . ?
C2 Mn O1M 173.3(2) . . ?
C2 Mn O1M 95.8(2) 6 . ?
O1M Mn O1M 79.5(2) 6 . ?
C1 Mn O4B 173.9(3) . 5_657 ?
C2 Mn O4B 95.5(2) . 5_657 ?
C2 Mn O4B 95.5(2) 6 5_657 ?
O1M Mn O4B 79.00(15) 6 5_657 ?
O1M Mn O4B 79.00(15) . 5_657 ?
C1 Mn Nb1 86.8(3) . . ?
C2 Mn Nb1 135.5(2) . . ?
C2 Mn Nb1 135.5(2) 6 . ?
O1M Mn Nb1 41.11(10) 6 . ?
O1M Mn Nb1 41.11(10) . . ?
O4B Mn Nb1 87.12(14) 5_657 . ?
C1 Mn Nb2 135.85(16) . 2_657 ?
C2 Mn Nb2 134.65(18) . 2_657 ?
C2 Mn Nb2 85.77(18) 6 2_657 ?
O1M Mn Nb2 87.51(10) 6 2_657 ?
O1M Mn Nb2 41.01(10) . 2_657 ?
O4B Mn Nb2 40.74(7) 5_657 2_657 ?
Nb1 Mn Nb2 67.72(3) . 2_657 ?
C1 Mn Nb2 135.85(16) . 5_657 ?
C2 Mn Nb2 85.77(18) . 5_657 ?
C2 Mn Nb2 134.65(18) 6 5_657 ?
O1M Mn Nb2 41.01(10) 6 5_657 ?
O1M Mn Nb2 87.51(10) . 5_657 ?
O4B Mn Nb2 40.74(7) 5_657 5_657 ?
Nb1 Mn Nb2 67.72(3) . 5_657 ?
Nb2 Mn Nb2 67.57(3) 2_657 5_657 ?
O4W K1 O2W 69.81(14) 3_446 1_556 ?
O4W K1 O2W 69.81(14) 3_446 6_556 ?
O2W K1 O2W 81.0(2) 1_556 6_556 ?
O4W K1 O2T 74.68(12) 3_446 4_547 ?
O2W K1 O2T 144.40(15) 1_556 4_547 ?
O2W K1 O2T 84.61(13) 6_556 4_547 ?
O4W K1 O2T 74.68(12) 3_446 7_557 ?
O2W K1 O2T 84.61(13) 1_556 7_557 ?
O2W K1 O2T 144.40(15) 6_556 7_557 ?
O2T K1 O2T 88.56(16) 4_547 7_557 ?
O4W K1 O2B 152.69(8) 3_446 . ?
O2W K1 O2B 86.60(13) 1_556 . ?
O2W K1 O2B 121.22(13) 6_556 . ?
O2T K1 O2B 128.38(12) 4_547 . ?
O2T K1 O2B 90.01(11) 7_557 . ?
O4W K1 O2B 152.69(8) 3_446 6 ?
O2W K1 O2B 121.22(13) 1_556 6 ?
O2W K1 O2B 86.60(13) 6_556 6 ?
O2T K1 O2B 90.01(11) 4_547 6 ?
O2T K1 O2B 128.38(12) 7_557 6 ?
O2B K1 O2B 52.78(14) . 6 ?
O4W K1 O4B 124.29(16) 3_446 . ?
O2W K1 O4B 68.58(12) 1_556 . ?
O2W K1 O4B 68.58(12) 6_556 . ?
O2T K1 O4B 134.32(8) 4_547 . ?
O2T K1 O4B 134.32(9) 7_557 . ?
O2B K1 O4B 53.52(11) . . ?
O2B K1 O4B 53.52(11) 6 . ?
O4W K1 K2 43.71(12) 3_446 1_556 ?
O2W K1 K2 44.15(12) 1_556 1_556 ?
O2W K1 K2 44.15(12) 6_556 1_556 ?
O2T K1 K2 105.59(9) 4_547 1_556 ?
O2T K1 K2 105.59(9) 7_557 1_556 ?
O2B K1 K2 124.31(9) . 1_556 ?
O2B K1 K2 124.31(9) 6 1_556 ?
O4B K1 K2 80.58(11) . 1_556 ?
O4W K1 Nb1 175.59(13) 3_446 . ?
O2W K1 Nb1 113.34(11) 1_556 . ?
O2W K1 Nb1 113.34(11) 6_556 . ?
O2T K1 Nb1 102.26(9) 4_547 . ?
O2T K1 Nb1 102.26(9) 7_557 . ?
O2B K1 Nb1 28.70(7) . . ?
O2B K1 Nb1 28.70(7) 6 . ?
O4B K1 Nb1 60.12(10) . . ?
K2 K1 Nb1 140.70(6) 1_556 . ?
O4W K1 Nb2 134.50(10) 3_446 . ?
O2W K1 Nb2 64.98(11) 1_556 . ?
O2W K1 Nb2 97.77(11) 6_556 . ?
O2T K1 Nb2 149.77(9) 4_547 . ?
O2T K1 Nb2 105.33(8) 7_557 . ?
O2B K1 Nb2 28.54(7) . . ?
O2B K1 Nb2 60.22(7) 6 . ?
O4B K1 Nb2 30.08(5) . . ?
K2 K1 Nb2 96.50(5) 1_556 . ?
Nb1 K1 Nb2 49.07(2) . . ?
O4W K1 Nb2 134.50(10) 3_446 6 ?
O2W K1 Nb2 97.77(11) 1_556 6 ?
O2W K1 Nb2 64.98(11) 6_556 6 ?
O2T K1 Nb2 105.33(8) 4_547 6 ?
O2T K1 Nb2 149.76(9) 7_557 6 ?
O2B K1 Nb2 60.22(7) . 6 ?
O2B K1 Nb2 28.54(7) 6 6 ?
O4B K1 Nb2 30.08(5) . 6 ?
K2 K1 Nb2 96.50(5) 1_556 6 ?
Nb1 K1 Nb2 49.07(2) . 6 ?
Nb2 K1 Nb2 50.87(3) . 6 ?
O5WA K2 O5WA 93.5(6) 6 . ?
O5WA K2 O4W 90.2(3) 6 3_445 ?
O5WA K2 O4W 90.2(3) . 3_445 ?
O5WA K2 O2W 88.0(3) 6 6 ?
O5WA K2 O2W 164.9(3) . 6 ?
O4W K2 O2W 74.74(17) 3_445 6 ?
O5WA K2 O2W 164.9(3) 6 . ?
O5WA K2 O2W 88.0(3) . . ?
O4W K2 O2W 74.74(17) 3_445 . ?
O2W K2 O2W 86.7(3) 6 . ?
O5WA K2 O1C 88.8(3) 6 . ?
O5WA K2 O1C 88.8(3) . . ?
O4W K2 O1C 178.6(2) 3_445 . ?
O2W K2 O1C 106.25(18) 6 . ?
O2W K2 O1C 106.25(18) . . ?
O5WA K2 O5W 13.8(3) 6 6 ?
O5WA K2 O5W 81.5(4) . 6 ?
O4W K2 O5W 83.6(2) 3_445 6 ?
O2W K2 O5W 97.9(2) 6 6 ?
O2W K2 O5W 155.8(2) . 6 ?
O1C K2 O5W 95.3(2) . 6 ?
O5WA K2 O5W 81.5(4) 6 . ?
O5WA K2 O5W 13.8(3) . . ?
O4W K2 O5W 83.6(2) 3_445 . ?
O2W K2 O5W 155.8(2) 6 . ?
O2W K2 O5W 97.9(2) . . ?
O1C K2 O5W 95.3(2) . . ?
O5W K2 O5W 68.8(4) 6 . ?
O5WA K2 K3 128.4(3) 6 7_556 ?
O5WA K2 K3 50.0(3) . 7_556 ?
O4W K2 K3 119.81(5) 3_445 7_556 ?
O2W K2 K3 137.36(14) 6 7_556 ?
O2W K2 K3 62.88(15) . 7_556 ?
O1C K2 K3 60.17(5) . 7_556 ?
O5W K2 K3 122.3(2) 6 7_556 ?
O5W K2 K3 63.56(19) . 7_556 ?
O5WA K2 K3 50.0(3) 6 4_546 ?
O5WA K2 K3 128.4(3) . 4_546 ?
O4W K2 K3 119.81(5) 3_445 4_546 ?
O2W K2 K3 62.88(15) 6 4_546 ?
O2W K2 K3 137.36(14) . 4_546 ?
O1C K2 K3 60.17(5) . 4_546 ?
O5W K2 K3 63.56(19) 6 4_546 ?
O5W K2 K3 122.3(2) . 4_546 ?
K3 K2 K3 120.35(11) 7_556 4_546 ?
O5WA K2 K1 120.4(3) 6 1_554 ?
O5WA K2 K1 120.4(3) . 1_554 ?
O4W K2 K1 47.35(14) 3_445 1_554 ?
O2W K2 K1 47.41(15) 6 1_554 ?
O2W K2 K1 47.41(15) . 1_554 ?
O1C K2 K1 134.06(17) . 1_554 ?
O5W K2 K1 121.71(19) 6 1_554 ?
O5W K2 K1 121.71(19) . 1_554 ?
K3 K2 K1 110.28(7) 7_556 1_554 ?
K3 K2 K1 110.28(7) 4_546 1_554 ?
O5WA K2 K3 80.1(3) 6 . ?
O5WA K2 K3 35.2(3) . . ?
O4W K2 K3 122.30(14) 3_445 . ?
O2W K2 K3 158.84(16) 6 . ?
O2W K2 K3 108.95(15) . . ?
O1C K2 K3 56.50(14) . . ?
O5W K2 K3 73.80(19) 6 . ?
O5W K2 K3 38.83(18) . . ?
K3 K2 K3 48.76(11) 7_556 . ?
K3 K2 K3 96.24(6) 4_546 . ?
K1 K2 K3 153.08(5) 1_554 . ?
O5WA K3 O1T 124.0(3) . . ?
O5WA K3 O5W 15.9(3) . . ?
O1T K3 O5W 126.5(2) . . ?
O5WA K3 O5WA 104.8(3) . 7_556 ?
O1T K3 O5WA 81.8(3) . 7_556 ?
O5W K3 O5WA 120.1(3) . 7_556 ?
O5WA K3 O1W 81.3(6) . . ?
O1T K3 O1W 82.5(4) . . ?
O5W K3 O1W 67.7(5) . . ?
O5WA K3 O1W 163.9(4) 7_556 . ?
O5WA K3 O2C 106.9(3) . 3_455 ?
O1T K3 O2C 117.5(2) . 3_455 ?
O5W K3 O2C 94.1(2) . 3_455 ?
O5WA K3 O2C 119.9(3) 7_556 3_455 ?
O1W K3 O2C 71.1(4) . 3_455 ?
O5WA K3 O1C 76.3(3) . 7_556 ?
O1T K3 O1C 153.14(18) . 7_556 ?
O5W K3 O1C 78.1(2) . 7_556 ?
O5WA K3 O1C 75.5(3) 7_556 7_556 ?
O1W K3 O1C 120.6(3) . 7_556 ?
O2C K3 O1C 64.52(18) 3_455 7_556 ?
O5WA K3 K3 53.2(3) . 7_556 ?
O1T K3 K3 109.51(18) . 7_556 ?
O5W K3 K3 68.7(2) . 7_556 ?
O5WA K3 K3 51.5(3) 7_556 7_556 ?
O1W K3 K3 132.3(5) . 7_556 ?
O2C K3 K3 130.39(18) 3_455 7_556 ?
O1C K3 K3 66.46(16) 7_556 7_556 ?
O5WA K3 O2W 159.5(3) . 7_556 ?
O1T K3 O2W 75.97(15) . 7_556 ?
O5W K3 O2W 154.2(2) . 7_556 ?
O5WA K3 O2W 71.2(3) 7_556 7_556 ?
O1W K3 O2W 108.1(5) . 7_556 ?
O2C K3 O2W 61.50(14) 3_455 7_556 ?
O1C K3 O2W 83.28(16) 7_556 7_556 ?
K3 K3 O2W 119.48(18) 7_556 7_556 ?
O5WA K3 K2 117.6(3) . 7_556 ?
O1T K3 K2 105.02(12) . 7_556 ?
O5W K3 K2 124.7(2) . 7_556 ?
O5WA K3 K2 43.6(3) 7_556 7_556 ?
O1W K3 K2 146.2(4) . 7_556 ?
O2C K3 K2 76.44(14) 3_455 7_556 ?
O1C K3 K2 48.26(12) 7_556 7_556 ?
K3 K3 K2 77.01(13) 7_556 7_556 ?
O2W K3 K2 45.53(10) 7_556 7_556 ?
O5WA K3 K3 87.8(3) . 6 ?
O1T K3 K3 45.22(11) . 6 ?
O5W K3 K3 84.04(19) . 6 ?
O5WA K3 K3 118.4(2) 7_556 6 ?
O1W K3 K3 46.2(3) . 6 ?
O2C K3 K3 112.64(14) 3_455 6 ?
O1C K3 K3 161.57(12) 7_556 6 ?
K3 K3 K3 111.26(10) 7_556 6 ?
O2W K3 K3 111.97(10) 7_556 6 ?
K2 K3 K3 150.17(5) 7_556 6 ?
O5WA K3 Nb1 133.9(3) . . ?
O1T K3 Nb1 17.43(8) . . ?
O5W K3 Nb1 140.8(2) . . ?
O5WA K3 Nb1 66.5(3) 7_556 . ?
O1W K3 Nb1 98.4(4) . . ?
O2C K3 Nb1 116.58(13) 3_455 . ?
O1C K3 Nb1 135.74(14) 7_556 . ?
K3 K3 Nb1 103.37(12) 7_556 . ?
O2W K3 Nb1 64.05(9) 7_556 . ?
K2 K3 Nb1 87.80(7) 7_556 . ?
K3 K3 Nb1 62.55(5) 6 . ?
O1C C1 Mn 178.8(8) . . ?
O2C C2 Mn 177.2(5) . . ?
C1 O1C K2 172.3(7) . . ?
C1 O1C K3 108.27(12) . 4_546 ?
K2 O1C K3 71.57(12) . 4_546 ?
C1 O1C K3 108.27(12) . 7_556 ?
K2 O1C K3 71.57(12) . 7_556 ?
K3 O1C K3 143.1(2) 4_546 7_556 ?
C2 O2C K3 151.4(5) . 3_545 ?
Nb1 O1 Nb1 180.0 . 5_657 ?
Nb1 O1 Nb2 88.091(17) . 6 ?
Nb1 O1 Nb2 91.909(17) 5_657 6 ?
Nb1 O1 Nb2 88.091(17) . . ?
Nb1 O1 Nb2 91.909(17) 5_657 . ?
Nb2 O1 Nb2 91.84(2) 6 . ?
Nb1 O1 Nb2 91.909(17) . 5_657 ?
Nb1 O1 Nb2 88.091(17) 5_657 5_657 ?
Nb2 O1 Nb2 88.16(2) 6 5_657 ?
Nb2 O1 Nb2 180.0 . 5_657 ?
Nb1 O1 Nb2 91.909(17) . 2_657 ?
Nb1 O1 Nb2 88.091(17) 5_657 2_657 ?
Nb2 O1 Nb2 180.0 6 2_657 ?
Nb2 O1 Nb2 88.16(2) . 2_657 ?
Nb2 O1 Nb2 91.84(2) 5_657 2_657 ?
Nb1 O1M Nb2 114.64(17) . 2_657 ?
Nb1 O1M Mn 96.90(15) . . ?
Nb2 O1M Mn 97.27(15) 2_657 . ?
Nb1 O1T K3 135.00(11) . 6 ?
Nb1 O1T K3 135.00(11) . . ?
K3 O1T K3 89.6(2) 6 . ?
Nb2 O2T K1 126.68(18) . 7_557 ?
Nb2 O2B Nb1 115.29(17) . . ?
Nb2 O2B K1 103.11(14) . . ?
Nb1 O2B K1 102.88(14) . . ?
Nb2 O3B Nb2 115.8(2) . 2_657 ?
Nb2 O4B Nb2 115.4(2) . 6 ?
Nb2 O4B Mn 97.31(16) . 5_657 ?
Nb2 O4B Mn 97.31(16) 6 5_657 ?
Nb2 O4B K1 99.54(15) . . ?
Nb2 O4B K1 99.54(15) 6 . ?
Mn O4B K1 148.2(2) 5_657 . ?
K3 O1W K3 87.7(6) . 6 ?
K2 O2W K1 88.44(15) . 1_554 ?
K2 O2W K3 71.58(18) . 7_556 ?
K1 O2W K3 160.0(2) 1_554 7_556 ?
K2 O4W K1 88.94(18) 3 3_554 ?
O5WA O5W K3 78.1(12) . . ?
O5WA O5W K2 51.7(11) . . ?
K3 O5W K2 100.2(3) . . ?
O5W O5WA K2 114.5(13) . . ?
O5W O5WA K3 86.0(12) . . ?
K2 O5WA K3 112.8(4) . . ?
O5W O5WA K3 156.3(14) . 7_556 ?
K2 O5WA K3 86.4(4) . 7_556 ?
K3 O5WA K3 75.2(3) . 7_556 ?

loop_
_geom_bond_atom_site_label_1
_geom_bond_atom_site_label_2
_geom_bond_distance
_geom_bond_site_symmetry_2
_geom_bond_publ_flag
Nb1 O1T 1.763(5) . ?
Nb1 O2B 1.976(4) . ?
Nb1 O2B 1.976(4) 6 ?
Nb1 O1M 2.042(4) . ?
Nb1 O1M 2.042(4) 6 ?
Nb1 O1 2.3937(6) . ?
Nb1 Mn 3.0839(13) . ?
Nb1 Nb2 3.3315(8) . ?
Nb1 Nb2 3.3315(8) 6 ?
Nb1 K1 4.011(2) . ?
Nb1 K3 4.161(3) 6 ?
Nb1 K3 4.161(3) . ?
Nb2 O2T 1.783(4) . ?
Nb2 O2B 1.968(4) . ?
Nb2 O3B 1.970(3) . ?
Nb2 O4B 2.039(3) . ?
Nb2 O1M 2.050(4) 2_657 ?
Nb2 O1 2.3982(5) . ?
Nb2 Mn 3.0983(10) 5_657 ?
Nb2 Nb2 3.3367(9) 2_657 ?
Nb2 K1 4.0115(18) . ?
Mn C1 1.795(8) . ?
Mn C2 1.809(6) . ?
Mn C2 1.810(6) 6 ?
Mn O1M 2.078(4) 6 ?
Mn O1M 2.078(4) . ?
Mn O4B 2.088(5) 5_657 ?
Mn Nb2 3.0983(10) 2_657 ?
Mn Nb2 3.0983(10) 5_657 ?
K1 O4W 2.866(7) 3_446 ?
K1 O2W 2.869(7) 1_556 ?
K1 O2W 2.869(7) 6_556 ?
K1 O2T 2.980(4) 4_547 ?
K1 O2T 2.980(4) 7_557 ?
K1 O2B 3.077(4) . ?
K1 O2B 3.077(4) 6 ?
K1 O4B 3.134(5) . ?
K1 K2 3.896(3) 1_556 ?
K1 Nb2 4.0115(18) 6 ?
K2 O5WA 2.492(12) 6 ?
K2 O5WA 2.492(12) . ?
K2 O4W 2.692(6) 3_445 ?
K2 O2W 2.715(6) 6 ?
K2 O2W 2.715(6) . ?
K2 O1C 2.838(7) . ?
K2 O5W 2.889(9) 6 ?
K2 O5W 2.889(9) . ?
K2 K3 3.609(4) 7_556 ?
K2 K3 3.609(4) 4_546 ?
K2 K1 3.896(3) 1_554 ?
K2 K3 4.334(4) . ?
K3 O5WA 2.708(12) . ?
K3 O1T 2.723(5) . ?
K3 O5W 2.760(9) . ?
K3 O5WA 2.770(13) 7_556 ?
K3 O1W 2.769(15) . ?
K3 O2C 2.869(6) 3_455 ?
K3 O1C 3.300(4) 7_556 ?
K3 K3 3.344(8) 7_556 ?
K3 O2W 3.385(8) 7_556 ?
K3 K2 3.609(4) 7_556 ?
K3 K3 3.836(7) 6 ?
C1 O1C 1.153(10) . ?
C2 O2C 1.141(8) . ?
O1C K3 3.300(4) 4_546 ?
O1C K3 3.300(4) 7_556 ?
O2C K3 2.869(6) 3_545 ?
O1 Nb1 2.3937(6) 5_657 ?
O1 Nb2 2.3982(5) 6 ?
O1 Nb2 2.3982(5) 5_657 ?
O1 Nb2 2.3982(5) 2_657 ?
O1M Nb2 2.050(4) 2_657 ?
O1T K3 2.723(5) 6 ?
O2T K1 2.980(4) 7_557 ?
O3B Nb2 1.970(3) 2_657 ?
O4B Nb2 2.039(3) 6 ?
O4B Mn 2.088(5) 5_657 ?
O1W K3 2.769(15) 6 ?
O2W K1 2.869(7) 1_554 ?
O2W K3 3.385(8) 7_556 ?
O4W K2 2.692(6) 3 ?
O4W K1 2.866(7) 3_554 ?
O5W O5WA 0.757(12) . ?
O5WA K3 2.770(13) 7_556 ?
